data_7705394
loop_
_publ_author_name
'Kunert, R.'
'Philouze, C.'
'Berthiol, F.'
'Jarjayes, O.'
'Storr, T.'
'Thomas, F.'

_publ_section_title
;
 Distorted copper(ii) radicals with sterically hindered salens: electronic
 structure and aerobic oxidation of alcohols.
;
_journal_issue 37
_journal_name_full 'Dalton transactions (Cambridge, England : 2003)'
_journal_page_first 12990
_journal_page_last 13002
_journal_paper_doi 10.1039/d0dt02524k
_journal_volume 49
_journal_year 2020
_chemical_formula_moiety 'C36 H38 Cu N2 O4, Sb F6, 0.36(C H2 Cl2)'
_chemical_formula_sum 'C36.36 H38.71 Cl0.71 Cu F6 N2 O4 Sb'
_chemical_formula_weight 892.28
_space_group_crystal_system orthorhombic
_space_group_IT_number 64
_space_group_name_Hall '-C 2ac 2'
_space_group_name_H-M_alt 'C m c e'
_atom_sites_solution_hydrogens geom
_atom_sites_solution_primary direct
_audit_creation_date 2020-07-06
_audit_creation_method
;
Olex2 1.2
(compiled 2014.07.22 svn.r2960 for OlexSys, GUI svn.r4862)
;
_audit_update_record
;
2020-07-07 deposited with the CCDC.	2020-09-03 downloaded from the CCDC.
;
_cell_angle_alpha 90
_cell_angle_beta 90
_cell_angle_gamma 90
_cell_formula_units_Z 8
_cell_length_a 22.840(5)
_cell_length_b 25.399(5)
_cell_length_c 16.261(3)
_cell_measurement_reflns_used 41090
_cell_measurement_temperature 200
_cell_measurement_theta_max 67.994
_cell_measurement_theta_min 3.763
_cell_volume 9433(3)
_computing_cell_refinement EvalCCD
_computing_data_collection Collect
_computing_data_reduction EvalCCD
_computing_molecular_graphics 'Olex2 (Dolomanov et al., 2009)'
_computing_publication_material 'Olex2 (Dolomanov et al., 2009)'
_computing_structure_refinement 'SHELXL-2014/7 (Sheldrick, 2014)'
_computing_structure_solution 'ShelXT-2016 (Sheldrick, 2008)'
_diffrn_ambient_temperature 200
_diffrn_detector 'CCD area detector'
_diffrn_detector_type KappaCCD
_diffrn_measured_fraction_theta_full 0.991
_diffrn_measured_fraction_theta_max 0.990
_diffrn_measurement_device '4 circles diffractometer'
_diffrn_measurement_device_type 'Bruker-AXS-enraf-nonius KappaCCD'
_diffrn_measurement_method 'Phi and omega scans'
_diffrn_radiation_detector CCD
_diffrn_radiation_monochromator graphite
_diffrn_radiation_probe x-ray
_diffrn_radiation_type CuK\a
_diffrn_radiation_wavelength 1.54184
_diffrn_reflns_av_R_equivalents 0.0457
_diffrn_reflns_av_unetI/netI 0.0207
_diffrn_reflns_Laue_measured_fraction_full 0.991
_diffrn_reflns_Laue_measured_fraction_max 0.990
_diffrn_reflns_limit_h_max 27
_diffrn_reflns_limit_h_min -27
_diffrn_reflns_limit_k_max 30
_diffrn_reflns_limit_k_min -30
_diffrn_reflns_limit_l_max 18
_diffrn_reflns_limit_l_min -19
_diffrn_reflns_number 41090
_diffrn_reflns_point_group_measured_fraction_full 0.991
_diffrn_reflns_point_group_measured_fraction_max 0.990
_diffrn_reflns_theta_full 67.684
_diffrn_reflns_theta_max 67.994
_diffrn_reflns_theta_min 3.763
_diffrn_source 'Enraf Nonius FR590'
_diffrn_source_target Cu
_diffrn_source_type 'fine-focus sealed tube'
_exptl_absorpt_coefficient_mu 5.959
_exptl_absorpt_correction_T_max 1
_exptl_absorpt_correction_T_min 0.320915
_exptl_absorpt_correction_type multi-scan
_exptl_absorpt_process_details
;
SADABS-2004/1 (Bruker,2004) was used for absorption correction.
R(int) was 0.1547 before and 0.0523 after correction.
The Ratio of minimum to maximum transmission is 0.3209.
The \l/2 correction factor is 0.0015.
;
_exptl_crystal_colour black
_exptl_crystal_colour_primary black
_exptl_crystal_density_diffrn 1.257
_exptl_crystal_description needle
_exptl_crystal_F_000 3592
_exptl_crystal_size_max 0.7
_exptl_crystal_size_mid 0.16
_exptl_crystal_size_min 0.1
_refine_diff_density_max 0.840
_refine_diff_density_min -1.413
_refine_diff_density_rms 0.094
_refine_ls_extinction_method none
_refine_ls_goodness_of_fit_ref 1.125
_refine_ls_hydrogen_treatment constr
_refine_ls_matrix_type full
_refine_ls_number_parameters 327
_refine_ls_number_reflns 4385
_refine_ls_number_restraints 86
_refine_ls_restrained_S_all 1.125
_refine_ls_R_factor_all 0.0671
_refine_ls_R_factor_gt 0.0571
_refine_ls_shift/su_max 0.001
_refine_ls_shift/su_mean 0.000
_refine_ls_structure_factor_coef Fsqd
_refine_ls_weighting_details 'w=1/[\s^2^(Fo^2^)+(0.1280P)^2^+10.6247P] where P=(Fo^2^+2Fc^2^)/3'
_refine_ls_weighting_scheme calc
_refine_ls_wR_factor_gt 0.1801
_refine_ls_wR_factor_ref 0.1934
_reflns_Friedel_coverage 0.000
_reflns_number_gt 3638
_reflns_number_total 4385
_reflns_threshold_expression 'I > 2\s(I)'
_cod_data_source_file d0dt02524k2.cif
_cod_data_source_block sad_CCDC4
_cod_depositor_comments 'Adding full bibliography for 7705390--7705397.cif.'
_cod_original_sg_symbol_Hall '-C 2bc 2'
_cod_database_code 7705394
_shelx_space_group_comment
;
The symmetry employed for this shelxl refinement is uniquely defined
by the following loop, which should always be used as a source of
symmetry information in preference to the above space-group names.
They are only intended as comments.
;
_olex2_refinement_description
;
1. Fixed Uiso
 At 1.2 times of:
  All C(H) groups, All C(H,H) groups
 At 1.5 times of:
  All C(H,H,H) groups
2. Restrained distances
 F3-F4
 2.6 with sigma of 0.02
 F1-F4
 2.6 with sigma of 0.02
 Sb3-F4
 1.8 with sigma of 0.02
 F2-F4
 3.8 with sigma of 0.02
 F00N-F00Q
 2.6 with sigma of 0.02
 F00N-F00P
 2.6 with sigma of 0.02
 F00R-F00P
 2.6 with sigma of 0.02
 F00N-F00R
 2.6 with sigma of 0.02
 F00P-F00Q
 2.6 with sigma of 0.02
 F3-F4
 2.6 with sigma of 0.02
 F3-F1
 2.6 with sigma of 0.02
 F3-F2
 2.6 with sigma of 0.02
 F1-F4
 2.6 with sigma of 0.02
 F1-F2
 2.6 with sigma of 0.02
 Sb3-F4
 1.8 with sigma of 0.02
 F3-Sb3
 1.8 with sigma of 0.02
 F1-Sb3
 1.8 with sigma of 0.02
 F2-Sb3
 1.8 with sigma of 0.02
 F7-Sb2
 1.8 with sigma of 0.02
 F6-Sb2
 1.8 with sigma of 0.02
 Sb2-F5
 1.8 with sigma of 0.02
 Sb2-F8
 1.8 with sigma of 0.02
 Sb2-F9
 1.8 with sigma of 0.02
 F7-F5
 2.6 with sigma of 0.02
 F7-F6
 2.6 with sigma of 0.02
 F7-F8
 2.6 with sigma of 0.02
 F7-F9
 2.6 with sigma of 0.02
 F8-F5
 2.6 with sigma of 0.02
 F8-F6
 2.6 with sigma of 0.02
 F9-F5
 2.6 with sigma of 0.02
 F9-F6
 2.6 with sigma of 0.02
3. Rigid bond restraints
 Sb3, F1, F3, F4, F2
 with sigma for 1-2 distances of 0.01 and sigma for 1-3 distances of 0.01
 F7, F6, Sb2, F5, F9, F8
 with sigma for 1-2 distances of 0.01 and sigma for 1-3 distances of 0.01
 F6, Sb2, F5, F7, F8, F9
 with sigma for 1-2 distances of 0.01 and sigma for 1-3 distances of 0.01
4. Uiso/Uaniso restraints and constraints
Sb3 \\sim F1 \\sim F3 \\sim F4 \\sim F2: within 1.7A with sigma of 0.04 and
sigma for terminal atoms of 0.08
F6 \\sim Sb2 \\sim F5 \\sim F7 \\sim F8 \\sim F9: within 1.7A with sigma of
0.004 and sigma for terminal atoms of 0.008
Uanis(F9) \\sim Ueq, Uanis(F7) \\sim Ueq, Uanis(F6) \\sim Ueq: with sigma of
0.05 and sigma for terminal atoms of 0.1
Uanis(F5) \\sim Ueq, Uanis(F8) \\sim Ueq: with sigma of 0.001 and sigma for
terminal atoms of 0.02
5. Others
 Sof(C5)=Sof(H5A)=Sof(H5B)=0.5*FVAR(2)
 Sof(Cl1)=FVAR(1)
 Fixed Sof: Sb1(0.35) F00N(0.7) F00P(0.7) F00Q(0.35) F00R(0.35) Sb3(0.125)
 F3(0.25) F2(0.125) F1(0.25) F4(0.125) Sb2(0.025) F5(0.025) F6(0.025) F7(0.05)
 F8(0.025) F9(0.025)
6.a Secondary CH2 refined with riding coordinates:
 C5(H5A,H5B)
6.b Aromatic/amide H refined with riding coordinates:
 C006(H006), C00B(H00B), C00D(H00D), C00F(H00F), C00G(H00G), C00I(H00I),
 C00J(H00J)
6.c Idealised Me refined as rotating group:
 C00K(H00A,H00C,H00E), C00L(H00H,H00K,H00L), C00M(H00M,H00N,H00O), C00O(H00P,
 H00Q,H00R)
;
_shelx_shelxl_version_number 2014/7
_olex2_submission_special_instructions 'No special instructions were received'

loop_
_space_group_symop_operation_xyz
'x, y, z'
'-x, -y+1/2, z+1/2'
'-x, y+1/2, -z+1/2'
'x, -y, -z'
'x+1/2, y+1/2, z'
'-x+1/2, -y+1, z+1/2'
'-x+1/2, y+1, -z+1/2'
'x+1/2, -y+1/2, -z'
'-x, -y, -z'
'x, y-1/2, -z-1/2'
'x, -y-1/2, z-1/2'
'-x, y, z'
'-x+1/2, -y+1/2, -z'
'x+1/2, y, -z-1/2'
'x+1/2, -y, z-1/2'
'-x+1/2, y+1/2, z'

loop_
_atom_site_label
_atom_site_type_symbol
_atom_site_fract_x
_atom_site_fract_y
_atom_site_fract_z
_atom_site_U_iso_or_equiv
_atom_site_adp_type
_atom_site_occupancy
_atom_site_site_symmetry_order
_atom_site_calc_flag
_atom_site_refinement_flags_posn
_atom_site_refinement_flags_adp
_atom_site_refinement_flags_occupancy
_atom_site_disorder_assembly
_atom_site_disorder_group
Cu01 Cu 0.7500 0.26965(2) 0.7500 0.0331(2) Uani 1 2 d S T P . .
Sb1 Sb 0.5000 0.31385(5) 0.56702(6) 0.0857(3) Uani 0.7 2 d S T P A 1
O003 O 0.72314(11) 0.21390(8) 0.67917(13) 0.0397(5) Uani 1 1 d . . . . .
O004 O 0.65633(13) 0.22598(9) 0.35722(15) 0.0495(6) Uani 1 1 d . . . . .
N005 N 0.70220(11) 0.32161(9) 0.69071(15) 0.0329(5) Uani 1 1 d . . . . .
C006 C 0.68162(14) 0.31383(11) 0.61770(18) 0.0341(6) Uani 1 1 d . . . . .
H006 H 0.6604 0.3413 0.5943 0.041 Uiso 1 1 calc R . . . .
C007 C 0.68828(14) 0.26686(11) 0.56891(18) 0.0341(6) Uani 1 1 d . . . . .
C008 C 0.68026(15) 0.36767(11) 0.73327(18) 0.0352(6) Uani 1 1 d . . . . .
C009 C 0.71823(15) 0.40727(11) 0.75901(18) 0.0367(7) Uani 1 1 d . . . . .
C00A C 0.70582(14) 0.21761(11) 0.60405(18) 0.0357(6) Uani 1 1 d . . . . .
C00B C 0.68421(15) 0.17660(12) 0.47260(19) 0.0404(7) Uani 1 1 d . . . . .
H00B H 0.6822 0.1469 0.4394 0.048 Uiso 1 1 calc R . . . .
C00C C 0.70004(16) 0.17075(12) 0.55324(19) 0.0397(7) Uani 1 1 d . . . . .
C00D C 0.67081(15) 0.27065(11) 0.48683(19) 0.0376(7) Uani 1 1 d . . . . .
H00D H 0.6592 0.3029 0.4652 0.045 Uiso 1 1 calc R . . . .
C00E C 0.67085(16) 0.22608(12) 0.43802(19) 0.0399(7) Uani 1 1 d . . . . .
C00F C 0.69404(16) 0.45045(12) 0.8004(2) 0.0458(8) Uani 1 1 d . . . . .
H00F H 0.7185 0.4774 0.8182 0.055 Uiso 1 1 calc R . . . .
C00G C 0.62070(16) 0.37108(13) 0.7477(2) 0.0446(7) Uani 1 1 d . . . . .
H00G H 0.5960 0.3443 0.7299 0.053 Uiso 1 1 calc R . . . .
C00H C 0.70848(19) 0.11590(12) 0.5916(2) 0.0498(9) Uani 1 1 d . . . . .
C00I C 0.63462(18) 0.45381(14) 0.8153(3) 0.0557(9) Uani 1 1 d . . . . .
H00I H 0.6194 0.4827 0.8434 0.067 Uiso 1 1 calc R . . . .
C00J C 0.59782(17) 0.41425(14) 0.7885(3) 0.0552(9) Uani 1 1 d . . . . .
H00J H 0.5577 0.4166 0.7978 0.066 Uiso 1 1 calc R . . . .
C00K C 0.61978(19) 0.26843(15) 0.3273(2) 0.0535(9) Uani 1 1 d . . . . .
H00A H 0.6038 0.2591 0.2747 0.080 Uiso 1 1 calc GR . . . .
H00C H 0.6428 0.2998 0.3220 0.080 Uiso 1 1 calc GR . . . .
H00E H 0.5884 0.2745 0.3655 0.080 Uiso 1 1 calc GR . . . .
C00L C 0.6628(2) 0.10838(14) 0.6592(2) 0.0627(11) Uani 1 1 d . . . . .
H00H H 0.6667 0.1359 0.6993 0.094 Uiso 1 1 calc GR . . . .
H00K H 0.6685 0.0748 0.6851 0.094 Uiso 1 1 calc GR . . . .
H00L H 0.6243 0.1097 0.6355 0.094 Uiso 1 1 calc GR . . . .
C00M C 0.7710(2) 0.11004(14) 0.6268(3) 0.0617(11) Uani 1 1 d . . . . .
H00M H 0.7991 0.1145 0.5834 0.092 Uiso 1 1 calc GR . . . .
H00N H 0.7754 0.0757 0.6506 0.092 Uiso 1 1 calc GR . . . .
H00O H 0.7774 0.1363 0.6683 0.092 Uiso 1 1 calc GR . . . .
F00N F 0.5577(2) 0.2755(2) 0.6201(4) 0.0991(15) Uani 0.7 1 d D . . A 1
C00O C 0.6997(3) 0.07212(13) 0.5274(2) 0.0668(13) Uani 1 1 d . . . . .
H00P H 0.6614 0.0752 0.5036 0.100 Uiso 1 1 calc GR . . . .
H00Q H 0.7036 0.0384 0.5535 0.100 Uiso 1 1 calc GR . . . .
H00R H 0.7288 0.0755 0.4851 0.100 Uiso 1 1 calc GR . . . .
F00P F 0.5591(3) 0.3525(3) 0.5179(4) 0.125(2) Uani 0.7 1 d D . . A 1
F00Q F 0.5000 0.2671(6) 0.4810(6) 0.137(4) Uani 0.7 2 d DS T P A 1
F00R F 0.5000 0.3609(4) 0.6550(5) 0.121(3) Uani 0.7 2 d DS T P A 1
Sb3 Sb 0.5000 0.27335(19) 0.57772(18) 0.1078(10) Uani 0.25 2 d DS TU P B 2
F3 F 0.5564(7) 0.2280(9) 0.6095(12) 0.172(9) Uani 0.25 1 d D U . B 2
F2 F 0.5000 0.3032(13) 0.6840(11) 0.241(18) Uani 0.25 2 d DS TU P B 2
F1 F 0.5557(8) 0.3214(7) 0.5492(15) 0.161(8) Uani 0.25 1 d D U . B 2
F4 F 0.5000 0.2463(12) 0.4735(10) 0.180(15) Uani 0.25 2 d DS TU P B 2
Cl1 Cl 0.6518(3) 0.4737(2) 0.5787(3) 0.119(3) Uani 0.357(7) 1 d . . . . .
Sb2 Sb 0.5000 0.3676(4) 0.5127(9) 0.095(3) Uani 0.05 2 d DS TU P C 3
F5 F 0.5000 0.3067(16) 0.454(4) 0.094(15) Uani 0.05 2 d DS TU P C 3
F6 F 0.5000 0.4297(16) 0.571(4) 0.16(3) Uani 0.05 2 d DS TU P C 3
F7 F 0.5803(5) 0.3688(10) 0.5126(18) 0.139(17) Uani 0.05 1 d D U . C 3
F8 F 0.5000 0.331(2) 0.609(2) 0.125(15) Uani 0.05 2 d DS TU P C 3
F9 F 0.5000 0.406(2) 0.417(3) 0.14(3) Uani 0.05 2 d DS TU P C 3
C5 C 0.6116(14) 0.5000 0.5000 0.128(11) Uani 0.357(7) 2 d S T P . .
H5A H 0.5865 0.5273 0.5223 0.153 Uiso 0.178(4) 1 calc R . . . .
H5B H 0.5864 0.4727 0.4777 0.153 Uiso 0.178(4) 1 calc R . . . .

loop_
_atom_site_aniso_label
_atom_site_aniso_U_11
_atom_site_aniso_U_22
_atom_site_aniso_U_33
_atom_site_aniso_U_23
_atom_site_aniso_U_13
_atom_site_aniso_U_12
Cu01 0.0436(4) 0.0316(3) 0.0240(4) 0.000 -0.0026(2) 0.000
Sb1 0.0415(4) 0.1498(9) 0.0658(5) -0.0289(6) 0.000 0.000
O003 0.0584(14) 0.0355(9) 0.0253(10) 0.0005(8) -0.0033(10) -0.0025(9)
O004 0.0674(16) 0.0511(12) 0.0299(12) -0.0052(9) -0.0098(11) 0.0082(11)
N005 0.0383(14) 0.0337(11) 0.0266(12) -0.0020(9) 0.0027(10) -0.0010(9)
C006 0.0360(16) 0.0379(14) 0.0286(15) -0.0006(11) 0.0018(12) -0.0004(11)
C007 0.0380(16) 0.0380(13) 0.0263(15) 0.0001(11) 0.0026(12) -0.0006(11)
C008 0.0431(17) 0.0361(13) 0.0264(14) -0.0008(11) -0.0017(12) 0.0022(12)
C009 0.0462(18) 0.0365(14) 0.0273(14) 0.0016(11) -0.0034(12) 0.0038(12)
C00A 0.0422(17) 0.0375(13) 0.0273(15) 0.0012(11) 0.0033(12) -0.0042(12)
C00B 0.0500(19) 0.0421(15) 0.0292(15) -0.0066(12) 0.0000(13) -0.0009(13)
C00C 0.0503(19) 0.0402(14) 0.0286(15) -0.0016(12) 0.0009(13) -0.0020(13)
C00D 0.0439(17) 0.0420(15) 0.0270(15) -0.0017(11) -0.0012(13) 0.0012(12)
C00E 0.0467(19) 0.0482(16) 0.0248(15) -0.0046(12) -0.0012(13) 0.0002(13)
C00F 0.056(2) 0.0383(14) 0.0427(18) -0.0068(13) -0.0018(15) 0.0013(13)
C00G 0.0444(18) 0.0459(16) 0.0433(18) -0.0085(13) -0.0013(14) 0.0033(13)
C00H 0.082(3) 0.0353(14) 0.0319(16) -0.0037(13) -0.0036(17) -0.0043(15)
C00I 0.061(2) 0.0487(17) 0.057(2) -0.0145(16) 0.0019(18) 0.0099(16)
C00J 0.045(2) 0.0605(19) 0.060(2) -0.0153(17) 0.0042(17) 0.0089(15)
C00K 0.059(2) 0.067(2) 0.0345(18) -0.0012(15) -0.0121(16) 0.0142(17)
C00L 0.099(3) 0.0481(18) 0.0407(19) 0.0019(15) 0.006(2) -0.0215(19)
C00M 0.094(3) 0.0391(16) 0.052(2) 0.0020(15) -0.012(2) 0.0091(18)
F00N 0.053(2) 0.150(4) 0.095(3) -0.018(3) -0.003(2) 0.000(3)
C00O 0.121(4) 0.0377(16) 0.041(2) -0.0067(14) -0.008(2) -0.0058(19)
F00P 0.055(3) 0.193(7) 0.127(5) 0.006(5) 0.018(3) -0.004(4)
F00Q 0.101(7) 0.210(11) 0.100(7) -0.074(7) 0.000 0.000
F00R 0.059(4) 0.182(8) 0.121(6) -0.064(6) 0.000 0.000
Sb3 0.0494(12) 0.202(3) 0.0715(15) -0.029(2) 0.000 0.000
F3 0.075(11) 0.30(2) 0.145(15) 0.079(17) 0.026(11) 0.039(14)
F2 0.39(6) 0.26(4) 0.071(13) -0.041(18) 0.000 0.000
F1 0.046(9) 0.204(18) 0.23(2) -0.012(16) 0.022(12) 0.001(9)
F4 0.26(4) 0.23(4) 0.054(11) -0.028(15) 0.000 0.000
Cl1 0.154(6) 0.121(4) 0.080(3) 0.025(2) -0.014(3) -0.032(3)
Sb2 0.053(4) 0.091(6) 0.140(9) -0.059(6) 0.000 0.000
F5 0.10(3) 0.086(17) 0.09(2) -0.036(16) 0.000 0.000
F6 0.13(6) 0.102(19) 0.26(6) -0.10(2) 0.000 0.000
F7 0.055(11) 0.16(5) 0.20(5) -0.06(3) -0.009(18) 0.002(18)
F8 0.14(3) 0.13(2) 0.111(14) -0.070(13) 0.000 0.000
F9 0.11(6) 0.11(3) 0.21(4) 0.01(4) 0.000 0.000
C5 0.085(18) 0.20(3) 0.098(19) 0.03(2) 0.000 0.000

loop_
_atom_type_symbol
_atom_type_description
_atom_type_scat_dispersion_real
_atom_type_scat_dispersion_imag
_atom_type_scat_source
C C 0.0181 0.0091 'International Tables Vol C Tables 4.2.6.8 and 6.1.1.4'
H H 0.0000 0.0000 'International Tables Vol C Tables 4.2.6.8 and 6.1.1.4'
Cl Cl 0.3639 0.7018 'International Tables Vol C Tables 4.2.6.8 and 6.1.1.4'
Cu Cu -1.9646 0.5888 'International Tables Vol C Tables 4.2.6.8 and 6.1.1.4'
F F 0.0727 0.0534 'International Tables Vol C Tables 4.2.6.8 and 6.1.1.4'
N N 0.0311 0.0180 'International Tables Vol C Tables 4.2.6.8 and 6.1.1.4'
O O 0.0492 0.0322 'International Tables Vol C Tables 4.2.6.8 and 6.1.1.4'
Sb Sb -0.0562 5.8946 'International Tables Vol C Tables 4.2.6.8 and 6.1.1.4'

loop_
_geom_angle_atom_site_label_1
_geom_angle_atom_site_label_2
_geom_angle_atom_site_label_3
_geom_angle
_geom_angle_site_symmetry_1
_geom_angle_site_symmetry_3
_geom_angle_publ_flag
O003 Cu01 O003 85.33(13) . 7_646 ?
O003 Cu01 N005 91.34(10) 7_646 7_646 ?
O003 Cu01 N005 164.60(11) . 7_646 ?
O003 Cu01 N005 91.34(10) . . ?
O003 Cu01 N005 164.60(11) 7_646 . ?
N005 Cu01 N005 95.64(14) 7_646 . ?
F00N Sb1 F00N 90.7(4) 12_655 . ?
F00N Sb1 F00R 88.8(3) . . ?
F00N Sb1 F00R 88.8(3) 12_655 . ?
F00P Sb1 F00N 177.7(3) 12_655 . ?
F00P Sb1 F00N 87.7(3) 12_655 12_655 ?
F00P Sb1 F00N 177.7(3) . 12_655 ?
F00P Sb1 F00N 87.7(3) . . ?
F00P Sb1 F00P 93.8(5) . 12_655 ?
F00P Sb1 F00R 89.5(3) 12_655 . ?
F00P Sb1 F00R 89.5(3) . . ?
F00Q Sb1 F00N 90.9(4) . . ?
F00Q Sb1 F00N 90.9(4) . 12_655 ?
F00Q Sb1 F00P 90.8(4) . . ?
F00Q Sb1 F00P 90.8(4) . 12_655 ?
F00Q Sb1 F00R 179.6(6) . . ?
C00A O003 Cu01 127.71(18) . . ?
C00E O004 C00K 117.7(3) . . ?
C006 N005 Cu01 123.37(19) . . ?
C006 N005 C008 115.9(3) . . ?
C008 N005 Cu01 120.01(19) . . ?
N005 C006 H006 116.8 . . ?
N005 C006 C007 126.5(3) . . ?
C007 C006 H006 116.8 . . ?
C00A C007 C006 122.2(3) . . ?
C00D C007 C006 116.1(3) . . ?
C00D C007 C00A 121.4(3) . . ?
C009 C008 N005 120.8(3) . . ?
C00G C008 N005 118.1(3) . . ?
C00G C008 C009 121.1(3) . . ?
C008 C009 C009 123.4(2) . 7_646 ?
C008 C009 C00F 117.7(3) . . ?
C00F C009 C009 118.8(2) . 7_646 ?
O003 C00A C007 121.9(3) . . ?
O003 C00A C00C 120.5(3) . . ?
C007 C00A C00C 117.5(3) . . ?
C00C C00B H00B 118.8 . . ?
C00C C00B C00E 122.4(3) . . ?
C00E C00B H00B 118.8 . . ?
C00A C00C C00H 119.9(3) . . ?
C00B C00C C00A 118.6(3) . . ?
C00B C00C C00H 121.4(3) . . ?
C007 C00D H00D 120.3 . . ?
C00E C00D C007 119.5(3) . . ?
C00E C00D H00D 120.3 . . ?
O004 C00E C00B 116.0(3) . . ?
O004 C00E C00D 123.9(3) . . ?
C00D C00E C00B 120.1(3) . . ?
C009 C00F H00F 119.3 . . ?
C00I C00F C009 121.4(3) . . ?
C00I C00F H00F 119.3 . . ?
C008 C00G H00G 119.9 . . ?
C008 C00G C00J 120.1(3) . . ?
C00J C00G H00G 119.9 . . ?
C00C C00H C00M 110.7(3) . . ?
C00L C00H C00C 108.6(3) . . ?
C00L C00H C00M 110.7(3) . . ?
C00L C00H C00O 108.0(3) . . ?
C00O C00H C00C 111.3(3) . . ?
C00O C00H C00M 107.6(3) . . ?
C00F C00I H00I 120.1 . . ?
C00J C00I C00F 119.8(3) . . ?
C00J C00I H00I 120.1 . . ?
C00G C00J H00J 120.1 . . ?
C00I C00J C00G 119.9(4) . . ?
C00I C00J H00J 120.1 . . ?
O004 C00K H00A 109.5 . . ?
O004 C00K H00C 109.5 . . ?
O004 C00K H00E 109.5 . . ?
H00A C00K H00C 109.5 . . ?
H00A C00K H00E 109.5 . . ?
H00C C00K H00E 109.5 . . ?
C00H C00L H00H 109.5 . . ?
C00H C00L H00K 109.5 . . ?
C00H C00L H00L 109.5 . . ?
H00H C00L H00K 109.5 . . ?
H00H C00L H00L 109.5 . . ?
H00K C00L H00L 109.5 . . ?
C00H C00M H00M 109.5 . . ?
C00H C00M H00N 109.5 . . ?
C00H C00M H00O 109.5 . . ?
H00M C00M H00N 109.5 . . ?
H00M C00M H00O 109.5 . . ?
H00N C00M H00O 109.5 . . ?
C00H C00O H00P 109.5 . . ?
C00H C00O H00Q 109.5 . . ?
C00H C00O H00R 109.5 . . ?
H00P C00O H00Q 109.5 . . ?
H00P C00O H00R 109.5 . . ?
H00Q C00O H00R 109.5 . . ?
F3 Sb3 F3 91.3(14) . 12_655 ?
F3 Sb3 F2 89.7(7) . . ?
F3 Sb3 F2 89.7(7) 12_655 . ?
F3 Sb3 F1 90.1(7) . . ?
F3 Sb3 F1 177.3(10) 12_655 . ?
F3 Sb3 F1 90.1(7) 12_655 12_655 ?
F3 Sb3 F1 177.3(10) . 12_655 ?
F3 Sb3 F4 91.4(7) 12_655 . ?
F3 Sb3 F4 91.4(7) . . ?
F1 Sb3 F2 88.0(8) 12_655 . ?
F1 Sb3 F2 88.0(8) . . ?
F1 Sb3 F1 88.5(14) 12_655 . ?
F1 Sb3 F4 90.9(7) . . ?
F1 Sb3 F4 90.9(7) 12_655 . ?
F4 Sb3 F2 178.4(13) . . ?
F5 Sb2 F6 179.6(13) . . ?
F5 Sb2 F7 90.8(8) . 12_655 ?
F5 Sb2 F7 90.8(8) . . ?
F5 Sb2 F8 91.0(10) . . ?
F5 Sb2 F9 90.4(10) . . ?
F7 Sb2 F6 89.2(8) 12_655 . ?
F7 Sb2 F6 89.2(8) . . ?
F7 Sb2 F7 178.2(16) . 12_655 ?
F7 Sb2 F9 89.5(8) . . ?
F7 Sb2 F9 89.5(8) 12_655 . ?
F8 Sb2 F6 89.4(10) . . ?
F8 Sb2 F7 90.5(8) . 12_655 ?
F8 Sb2 F7 90.5(8) . . ?
F8 Sb2 F9 178.6(12) . . ?
F9 Sb2 F6 89.2(10) . . ?
Cl1 C5 Cl1 115.0(18) . 4_566 ?
Cl1 C5 H5A 108.5 . . ?
Cl1 C5 H5A 108.5 4_566 . ?
Cl1 C5 H5B 108.5 . . ?
Cl1 C5 H5B 108.5 4_566 . ?
H5A C5 H5B 107.5 . . ?

loop_
_geom_bond_atom_site_label_1
_geom_bond_atom_site_label_2
_geom_bond_distance
_geom_bond_site_symmetry_2
_geom_bond_publ_flag
Cu01 O003 1.926(2) . ?
Cu01 O003 1.926(2) 7_646 ?
Cu01 N005 1.965(2) . ?
Cu01 N005 1.965(3) 7_646 ?
Sb1 F00N 1.851(6) . ?
Sb1 F00N 1.851(6) 12_655 ?
Sb1 F00P 1.850(6) 12_655 ?
Sb1 F00P 1.850(6) . ?
Sb1 F00Q 1.834(9) . ?
Sb1 F00R 1.864(7) . ?
O003 C00A 1.287(4) . ?
O004 C00E 1.355(4) . ?
O004 C00K 1.447(4) . ?
N005 C006 1.292(4) . ?
N005 C008 1.448(4) . ?
C006 H006 0.9300 . ?
C006 C007 1.441(4) . ?
C007 C00A 1.433(4) . ?
C007 C00D 1.396(4) . ?
C008 C009 1.392(4) . ?
C008 C00G 1.383(5) . ?
C009 C009 1.481(7) 7_646 ?
C009 C00F 1.400(4) . ?
C00A C00C 1.455(4) . ?
C00B H00B 0.9300 . ?
C00B C00C 1.368(5) . ?
C00B C00E 1.410(5) . ?
C00C C00H 1.539(4) . ?
C00D H00D 0.9300 . ?
C00D C00E 1.382(4) . ?
C00F H00F 0.9300 . ?
C00F C00I 1.381(6) . ?
C00G H00G 0.9300 . ?
C00G C00J 1.384(5) . ?
C00H C00L 1.527(6) . ?
C00H C00M 1.546(6) . ?
C00H C00O 1.538(4) . ?
C00I H00I 0.9300 . ?
C00I C00J 1.381(5) . ?
C00J H00J 0.9300 . ?
C00K H00A 0.9600 . ?
C00K H00C 0.9600 . ?
C00K H00E 0.9600 . ?
C00L H00H 0.9600 . ?
C00L H00K 0.9600 . ?
C00L H00L 0.9600 . ?
C00M H00M 0.9600 . ?
C00M H00N 0.9600 . ?
C00M H00O 0.9600 . ?
C00O H00P 0.9600 . ?
C00O H00Q 0.9600 . ?
C00O H00R 0.9600 . ?
Sb3 F3 1.804(13) . ?
Sb3 F3 1.804(13) 12_655 ?
Sb3 F2 1.887(13) . ?
Sb3 F1 1.822(13) . ?
Sb3 F1 1.822(13) 12_655 ?
Sb3 F4 1.829(11) . ?
Cl1 C5 1.711(18) . ?
Sb2 F5 1.814(17) . ?
Sb2 F6 1.841(17) . ?
Sb2 F7 1.834(13) 12_655 ?
Sb2 F7 1.834(13) . ?
Sb2 F8 1.826(18) . ?
Sb2 F9 1.840(18) . ?
C5 Cl1 1.711(18) 4_566 ?
C5 H5A 0.9700 . ?
C5 H5B 0.9700 . ?

loop_
_smtbx_masks_void_nr
_smtbx_masks_void_average_x
_smtbx_masks_void_average_y
_smtbx_masks_void_average_z
_smtbx_masks_void_volume
_smtbx_masks_void_count_electrons
_smtbx_masks_void_content
1 0.000 0.000 0.000 489.7 85.7 ?
2 0.000 0.500 0.500 489.7 85.7 ?
3 0.500 0.000 0.500 489.7 85.7 ?
4 0.500 0.500 0.000 489.7 85.7 ?
